data_7210728
loop_
_publ_author_name
'Zhang, Shu-Quan'
'Jiang, Fei-Long'
'Wu, Ming-Yan'
'Chen, Lian'
'Luo, Jun-Hua'
'Hong, Mao-Chun'

_publ_section_title
;
 pH modulated assembly in the mixed-ligand system Cd(ii)--dpstc--phen:
 structural diversity and luminescent properties
;
_journal_issue 19
_journal_name_full CrystEngComm
_journal_page_first 3992
_journal_paper_doi 10.1039/c3ce27108k
_journal_volume 15
_journal_year 2013
_chemical_formula_sum 'C28 H16 Cd N2 O10 S'
_chemical_formula_weight 684.89
_chemical_name_systematic
;
?
;
_space_group_IT_number 2
_symmetry_cell_setting triclinic
_symmetry_space_group_name_Hall '-P 1'
_symmetry_space_group_name_H-M 'P -1'
_atom_sites_solution_hydrogens geom
_atom_sites_solution_primary direct
_atom_sites_solution_secondary difmap
_audit_creation_method SHELXL-97
_cell_angle_alpha 71.743(7)
_cell_angle_beta 86.791(7)
_cell_angle_gamma 76.869(7)
_cell_formula_units_Z 2
_cell_length_a 7.4706(18)
_cell_length_b 10.994(2)
_cell_length_c 16.357(4)
_cell_measurement_reflns_used 3572
_cell_measurement_theta_max 27.5399
_cell_measurement_theta_min 2.7637
_cell_volume 1242.3(5)
_computing_cell_refinement 'CrystalClear (Rigaku Inc., 2007)'
_computing_data_collection 'CrystalClear (Rigaku Inc., 2007)'
_computing_data_reduction 'CrystalClear (Rigaku Inc., 2007)'
_computing_molecular_graphics 'Bruker SHELXTL'
_computing_publication_material 'Bruker SHELXTL'
_computing_structure_refinement 'SHELXL-97 (Sheldrick, 1997)'
_computing_structure_solution 'SHELXS-97 (Sheldrick, 1990)'
_diffrn_ambient_temperature 293(2)
_diffrn_measured_fraction_theta_full 0.991
_diffrn_measured_fraction_theta_max 0.991
_diffrn_measurement_device_type \w
_diffrn_radiation_monochromator graphite
_diffrn_radiation_source 'fine-focus sealed tube'
_diffrn_radiation_type MoK\a
_diffrn_radiation_wavelength 0.71073
_diffrn_reflns_av_R_equivalents 0.0161
_diffrn_reflns_av_sigmaI/netI 0.0213
_diffrn_reflns_limit_h_max 9
_diffrn_reflns_limit_h_min -9
_diffrn_reflns_limit_k_max 14
_diffrn_reflns_limit_k_min -14
_diffrn_reflns_limit_l_max 21
_diffrn_reflns_limit_l_min -21
_diffrn_reflns_number 13465
_diffrn_reflns_theta_full 27.50
_diffrn_reflns_theta_max 27.50
_diffrn_reflns_theta_min 2.71
_exptl_absorpt_coefficient_mu 1.032
_exptl_absorpt_correction_T_max 1.0000
_exptl_absorpt_correction_T_min 0.9347
_exptl_absorpt_correction_type multi-scan
_exptl_absorpt_process_details '(CrystalClear; Rigaku, 2000)'
_exptl_crystal_colour brown
_exptl_crystal_density_diffrn 1.831
_exptl_crystal_density_method 'not measured'
_exptl_crystal_description block
_exptl_crystal_F_000 684
_exptl_crystal_size_max 0.20
_exptl_crystal_size_mid 0.18
_exptl_crystal_size_min 0.10
_refine_diff_density_max 0.392
_refine_diff_density_min -0.361
_refine_diff_density_rms 0.058
_refine_ls_extinction_method none
_refine_ls_goodness_of_fit_ref 1.051
_refine_ls_hydrogen_treatment constr
_refine_ls_matrix_type full
_refine_ls_number_parameters 379
_refine_ls_number_reflns 5660
_refine_ls_number_restraints 2
_refine_ls_restrained_S_all 1.066
_refine_ls_R_factor_all 0.0261
_refine_ls_R_factor_gt 0.0229
_refine_ls_shift/su_max 0.003
_refine_ls_shift/su_mean 0.000
_refine_ls_structure_factor_coef Fsqd
_refine_ls_weighting_details 'calc w=1/[\s^2^(Fo^2^)+(0.0264P)^2^+0.5568P] where P=(Fo^2^+2Fc^2^)/3'
_refine_ls_weighting_scheme calc
_refine_ls_wR_factor_gt 0.0526
_refine_ls_wR_factor_ref 0.0544
_reflns_number_gt 5221
_reflns_number_total 5660
_reflns_threshold_expression >2sigma(I)
_cod_data_source_file c3ce27108k.txt
_cod_data_source_block compound1
_cod_depositor_comments
;
The following automatic conversions were performed:

'_symmetry_cell_setting' value 'Triclinic' changed to 'triclinic'
according to /home/saulius/struct/CIF-dictionaries/cif_core.dic
dictionary named 'cif_core.dic' version 2.4.2 from
2011-04-26.

'_exptl_absorpt_correction_type' value 'Multi-scan'
changed to 'multi-scan' according to
/home/saulius/struct/CIF-dictionaries/cif_core.dic dictionary named
'cif_core.dic' version 2.4.2 from 2011-04-26.

Automatic conversion script
Id: cif_fix_values 1891 2012-01-12 08:04:46Z andrius 
;
_cod_original_sg_symbol_H-M P-1
_cod_database_code 7210728

loop_
_symmetry_equiv_pos_as_xyz
'x, y, z'
'-x, -y, -z'

loop_
_atom_site_label
_atom_site_type_symbol
_atom_site_fract_x
_atom_site_fract_y
_atom_site_fract_z
_atom_site_U_iso_or_equiv
_atom_site_adp_type
_atom_site_occupancy
_atom_site_symmetry_multiplicity
_atom_site_calc_flag
_atom_site_refinement_flags
Cd1 Cd 0.331275(17) 0.110946(12) 0.556619(8) 0.02183(5) Uani 1 1 d U
S1 S 0.70544(6) -0.41840(4) 0.89931(3) 0.02112(9) Uani 1 1 d .
O10 O 0.83892(19) -0.53141(13) 0.94741(9) 0.0314(3) Uani 1 1 d .
O9 O 0.55635(19) -0.43586(14) 0.85543(9) 0.0303(3) Uani 1 1 d .
O4 O 0.60202(19) 0.07929(13) 0.65335(9) 0.0303(3) Uani 1 1 d U
O2 O 1.28052(18) -0.07360(14) 0.65364(10) 0.0349(3) Uani 1 1 d .
O1 O 1.02155(19) 0.05002(13) 0.58818(9) 0.0322(3) Uani 1 1 d .
O7 O 0.0459(2) -0.14853(17) 1.07482(11) 0.0419(4) Uani 1 1 d .
O5 O 0.2847(2) 0.00739(15) 1.11096(10) 0.0407(4) Uani 1 1 d .
O3 O 0.64920(18) -0.03253(14) 0.56222(8) 0.0287(3) Uani 1 1 d U
O6 O 0.4432(3) -0.16187(16) 1.21373(9) 0.0480(4) Uani 1 1 d .
O8 O 0.0711(2) -0.13136(18) 0.93541(11) 0.0487(4) Uani 1 1 d .
N1 N 0.3590(2) 0.31233(15) 0.46772(10) 0.0241(3) Uani 1 1 d .
N2 N 0.1944(2) 0.26851(16) 0.62512(10) 0.0269(3) Uani 1 1 d .
C13 C 0.3432(2) -0.20122(18) 1.01658(11) 0.0226(4) Uani 1 1 d .
C8 C 0.6874(2) -0.01690(17) 0.63127(11) 0.0189(3) Uani 1 1 d .
C3 C 1.1023(2) -0.24745(19) 0.76980(12) 0.0239(4) Uani 1 1 d .
H3 H 1.2294 -0.2603 0.7733 0.029 Uiso 1 1 calc R
C6 C 0.7244(2) -0.21090(17) 0.75748(11) 0.0209(3) Uani 1 1 d .
H6 H 0.5975 -0.1996 0.7540 0.025 Uiso 1 1 calc R
C10 C 0.7202(3) -0.3104(2) 1.02777(12) 0.0286(4) Uani 1 1 d .
H10 H 0.8458 -0.3468 1.0312 0.034 Uiso 1 1 calc R
C4 C 1.0050(2) -0.14312(17) 0.70344(11) 0.0193(3) Uani 1 1 d .
C1 C 0.8250(2) -0.31318(17) 0.82318(11) 0.0196(3) Uani 1 1 d .
C7 C 1.1072(2) -0.04872(18) 0.64324(12) 0.0222(4) Uani 1 1 d .
C15 C 0.3792(3) -0.1017(2) 1.13470(12) 0.0268(4) Uani 1 1 d .
C5 C 0.8139(2) -0.12570(16) 0.69711(10) 0.0181(3) Uani 1 1 d .
C9 C 0.6093(2) -0.32660(18) 0.96866(11) 0.0218(4) Uani 1 1 d .
C2 C 1.0140(2) -0.33187(18) 0.83036(12) 0.0236(4) Uani 1 1 d .
H2 H 1.0799 -0.3998 0.8750 0.028 Uiso 1 1 calc R
C22 C 0.1986(2) 0.39337(18) 0.57844(12) 0.0251(4) Uani 1 1 d .
C17 C 0.4431(3) 0.3328(2) 0.39255(13) 0.0327(4) Uani 1 1 d .
H17 H 0.4937 0.2611 0.3736 0.039 Uiso 1 1 calc R
C21 C 0.2872(2) 0.41631(18) 0.49607(12) 0.0235(4) Uani 1 1 d .
C16 C 0.1374(3) -0.1565(2) 1.01366(14) 0.0295(4) Uani 1 1 d .
C14 C 0.4228(2) -0.27184(18) 0.96193(12) 0.0242(4) Uani 1 1 d .
H14 H 0.3511 -0.2823 0.9210 0.029 Uiso 1 1 calc R
C11 C 0.6403(3) -0.2388(2) 1.08157(13) 0.0313(4) Uani 1 1 d .
H11 H 0.7132 -0.2271 1.1215 0.038 Uiso 1 1 calc R
C12 C 0.4519(3) -0.18391(19) 1.07686(12) 0.0252(4) Uani 1 1 d .
C23 C 0.1193(3) 0.5015(2) 0.60758(14) 0.0340(5) Uani 1 1 d .
C20 C 0.2961(3) 0.54576(19) 0.44713(14) 0.0319(4) Uani 1 1 d .
C18 C 0.4586(3) 0.4578(2) 0.34068(14) 0.0414(5) Uani 1 1 d .
H18 H 0.5177 0.4689 0.2881 0.050 Uiso 1 1 calc R
C19 C 0.3865(3) 0.5625(2) 0.36812(15) 0.0413(5) Uani 1 1 d .
H19 H 0.3968 0.6461 0.3344 0.050 Uiso 1 1 calc R
C28 C 0.1123(3) 0.2476(2) 0.70059(14) 0.0377(5) Uani 1 1 d .
H28 H 0.1093 0.1617 0.7327 0.045 Uiso 1 1 calc R
C25 C 0.2145(3) 0.6523(2) 0.47915(18) 0.0426(6) Uani 1 1 d .
H25 H 0.2208 0.7374 0.4469 0.051 Uiso 1 1 calc R
C24 C 0.1290(3) 0.6312(2) 0.55486(19) 0.0452(6) Uani 1 1 d .
H24 H 0.0748 0.7025 0.5737 0.054 Uiso 1 1 calc R
C26 C 0.0333(3) 0.4743(3) 0.68773(16) 0.0457(6) Uani 1 1 d .
H26 H -0.0217 0.5426 0.7092 0.055 Uiso 1 1 calc R
C27 C 0.0301(3) 0.3489(3) 0.73399(15) 0.0469(6) Uani 1 1 d .
H27 H -0.0261 0.3305 0.7873 0.056 Uiso 1 1 calc R
H6A H 0.4082 -0.1153 1.2501 0.056 Uiso 1 1 d R
H8A H -0.0531 -0.1082 0.9355 0.056 Uiso 1 1 d R

loop_
_atom_site_aniso_label
_atom_site_aniso_U_11
_atom_site_aniso_U_22
_atom_site_aniso_U_33
_atom_site_aniso_U_23
_atom_site_aniso_U_13
_atom_site_aniso_U_12
Cd1 0.02307(7) 0.01725(7) 0.02284(7) -0.00302(5) 0.00042(5) -0.00431(5)
S1 0.0223(2) 0.0191(2) 0.0203(2) -0.00313(17) 0.00337(16) -0.00634(16)
O10 0.0308(7) 0.0212(7) 0.0338(8) 0.0008(6) 0.0034(6) -0.0027(5)
O9 0.0309(7) 0.0346(8) 0.0308(7) -0.0125(6) 0.0030(6) -0.0154(6)
O4 0.0316(7) 0.0282(7) 0.0248(7) -0.0080(6) -0.0033(5) 0.0065(6)
O2 0.0198(7) 0.0329(8) 0.0440(9) 0.0014(7) 0.0040(6) -0.0092(6)
O1 0.0296(7) 0.0263(7) 0.0334(8) 0.0029(6) 0.0004(6) -0.0089(6)
O7 0.0261(7) 0.0539(10) 0.0484(9) -0.0208(8) 0.0080(7) -0.0084(7)
O5 0.0411(9) 0.0354(9) 0.0420(9) -0.0155(7) -0.0129(7) 0.0071(7)
O3 0.0320(6) 0.0333(8) 0.0211(6) -0.0084(6) -0.0050(5) -0.0066(5)
O6 0.0776(12) 0.0356(9) 0.0230(7) -0.0121(7) -0.0062(7) 0.0088(8)
O8 0.0305(8) 0.0650(11) 0.0516(10) -0.0345(9) -0.0166(7) 0.0148(7)
N1 0.0236(8) 0.0227(8) 0.0250(8) -0.0041(6) -0.0011(6) -0.0076(6)
N2 0.0242(8) 0.0298(9) 0.0266(8) -0.0082(7) -0.0016(6) -0.0060(6)
C13 0.0212(9) 0.0221(9) 0.0223(9) -0.0045(7) -0.0005(7) -0.0036(7)
C8 0.0163(8) 0.0214(9) 0.0179(8) -0.0021(7) 0.0016(6) -0.0078(6)
C3 0.0178(8) 0.0275(10) 0.0250(9) -0.0056(8) -0.0003(7) -0.0057(7)
C6 0.0172(8) 0.0232(9) 0.0216(8) -0.0054(7) 0.0016(6) -0.0053(7)
C10 0.0197(9) 0.0367(11) 0.0271(10) -0.0085(8) -0.0005(7) -0.0035(8)
C4 0.0194(8) 0.0197(8) 0.0196(8) -0.0070(7) 0.0027(6) -0.0051(6)
C1 0.0231(8) 0.0195(8) 0.0164(8) -0.0047(7) 0.0034(6) -0.0072(7)
C7 0.0227(9) 0.0213(9) 0.0248(9) -0.0089(7) 0.0050(7) -0.0076(7)
C15 0.0253(9) 0.0308(10) 0.0256(9) -0.0096(8) 0.0000(7) -0.0070(8)
C5 0.0197(8) 0.0176(8) 0.0166(8) -0.0056(7) -0.0002(6) -0.0032(6)
C9 0.0233(9) 0.0229(9) 0.0175(8) -0.0033(7) 0.0030(6) -0.0065(7)
C2 0.0231(9) 0.0235(9) 0.0205(8) -0.0025(7) -0.0025(7) -0.0032(7)
C22 0.0193(8) 0.0254(10) 0.0323(10) -0.0120(8) -0.0070(7) -0.0023(7)
C17 0.0306(10) 0.0405(12) 0.0281(10) -0.0082(9) 0.0021(8) -0.0135(9)
C21 0.0189(8) 0.0193(9) 0.0312(10) -0.0046(7) -0.0078(7) -0.0045(7)
C16 0.0248(9) 0.0281(10) 0.0396(11) -0.0167(9) -0.0034(8) -0.0039(8)
C14 0.0224(9) 0.0269(10) 0.0229(9) -0.0066(7) -0.0023(7) -0.0059(7)
C11 0.0260(10) 0.0431(12) 0.0267(10) -0.0139(9) -0.0046(8) -0.0058(8)
C12 0.0269(9) 0.0273(10) 0.0204(9) -0.0058(7) 0.0003(7) -0.0065(7)
C23 0.0241(10) 0.0377(12) 0.0465(12) -0.0246(10) -0.0114(9) -0.0002(8)
C20 0.0298(10) 0.0203(9) 0.0429(12) -0.0006(8) -0.0162(9) -0.0094(8)
C18 0.0400(12) 0.0530(15) 0.0285(11) 0.0005(10) -0.0025(9) -0.0226(11)
C19 0.0411(12) 0.0351(12) 0.0391(12) 0.0112(10) -0.0134(10) -0.0202(10)
C28 0.0336(11) 0.0485(13) 0.0281(10) -0.0084(10) 0.0003(8) -0.0082(10)
C25 0.0393(12) 0.0198(10) 0.0674(17) -0.0088(11) -0.0216(12) -0.0054(9)
C24 0.0371(12) 0.0283(12) 0.0767(18) -0.0296(12) -0.0209(12) 0.0038(9)
C26 0.0332(12) 0.0626(17) 0.0516(14) -0.0396(14) -0.0077(10) 0.0020(11)
C27 0.0355(12) 0.077(2) 0.0319(12) -0.0267(13) 0.0004(9) -0.0046(12)

loop_
_atom_type_symbol
_atom_type_description
_atom_type_scat_dispersion_real
_atom_type_scat_dispersion_imag
_atom_type_scat_source
C C 0.0033 0.0016 'International Tables Vol C Tables 4.2.6.8 and 6.1.1.4'
H H 0.0000 0.0000 'International Tables Vol C Tables 4.2.6.8 and 6.1.1.4'
Cd Cd -0.8075 1.2024 'International Tables Vol C Tables 4.2.6.8 and 6.1.1.4'
N N 0.0061 0.0033 'International Tables Vol C Tables 4.2.6.8 and 6.1.1.4'
O O 0.0106 0.0060 'International Tables Vol C Tables 4.2.6.8 and 6.1.1.4'
S S 0.1246 0.1234 'International Tables Vol C Tables 4.2.6.8 and 6.1.1.4'

loop_
_geom_angle_atom_site_label_1
_geom_angle_atom_site_label_2
_geom_angle_atom_site_label_3
_geom_angle
_geom_angle_site_symmetry_1
_geom_angle_site_symmetry_3
O2 Cd1 N1 172.91(5) 1_455 .
O2 Cd1 O3 95.70(6) 1_455 2_656
N1 Cd1 O3 90.10(5) . 2_656
O2 Cd1 N2 100.77(6) 1_455 .
N1 Cd1 N2 72.25(6) . .
O3 Cd1 N2 149.97(5) 2_656 .
O2 Cd1 O3 81.34(5) 1_455 .
N1 Cd1 O3 104.30(5) . .
O3 Cd1 O3 73.43(5) 2_656 .
N2 Cd1 O3 133.66(5) . .
O2 Cd1 O4 84.80(5) 1_455 .
N1 Cd1 O4 95.38(5) . .
O3 Cd1 O4 123.88(5) 2_656 .
N2 Cd1 O4 82.79(5) . .
O3 Cd1 O4 51.08(4) . .
O2 Cd1 O1 54.54(5) 1_455 1_455
N1 Cd1 O1 121.80(5) . 1_455
O3 Cd1 O1 88.15(5) 2_656 1_455
N2 Cd1 O1 81.36(5) . 1_455
O3 Cd1 O1 130.35(5) . 1_455
O4 Cd1 O1 131.96(5) . 1_455
O2 Cd1 C7 27.59(5) 1_455 1_455
N1 Cd1 C7 148.22(5) . 1_455
O3 Cd1 C7 93.01(5) 2_656 1_455
N2 Cd1 C7 90.23(6) . 1_455
O3 Cd1 C7 106.90(5) . 1_455
O4 Cd1 C7 108.80(5) . 1_455
O1 Cd1 C7 26.97(5) 1_455 1_455
O9 S1 O10 119.66(9) . .
O9 S1 C9 107.63(8) . .
O10 S1 C9 108.53(9) . .
O9 S1 C1 108.30(8) . .
O10 S1 C1 107.77(8) . .
C9 S1 C1 103.83(8) . .
C8 O4 Cd1 91.47(11) . .
C7 O2 Cd1 97.50(11) . 1_655
C7 O1 Cd1 84.94(11) . 1_655
C8 O3 Cd1 161.43(12) . 2_656
C8 O3 Cd1 91.80(10) . .
Cd1 O3 Cd1 106.57(5) 2_656 .
C15 O6 H6A 114.2 . .
C16 O8 H8A 109.8 . .
C17 N1 C21 118.88(17) . .
C17 N1 Cd1 124.62(14) . .
C21 N1 Cd1 116.48(12) . .
C28 N2 C22 118.55(18) . .
C28 N2 Cd1 127.47(15) . .
C22 N2 Cd1 113.94(12) . .
C14 C13 C12 119.95(17) . .
C14 C13 C16 117.64(16) . .
C12 C13 C16 122.16(16) . .
O4 C8 O3 121.19(16) . .
O4 C8 C5 117.67(15) . .
O3 C8 C5 120.26(15) . .
C2 C3 C4 121.48(17) . .
C2 C3 H3 119.3 . .
C4 C3 H3 119.3 . .
C5 C6 C1 119.82(16) . .
C5 C6 H6 120.1 . .
C1 C6 H6 120.1 . .
C11 C10 C9 118.57(17) . .
C11 C10 H10 120.7 . .
C9 C10 H10 120.7 . .
C3 C4 C5 119.18(16) . .
C3 C4 C7 118.99(16) . .
C5 C4 C7 121.76(16) . .
C2 C1 C6 121.34(16) . .
C2 C1 S1 120.29(14) . .
C6 C1 S1 118.36(13) . .
O1 C7 O2 122.91(17) . .
O1 C7 C4 119.99(16) . .
O2 C7 C4 117.07(16) . .
O1 C7 Cd1 68.09(10) . 1_655
O2 C7 Cd1 54.91(9) . 1_655
C4 C7 Cd1 170.53(13) . 1_655
O5 C15 O6 124.39(18) . .
O5 C15 C12 124.67(18) . .
O6 C15 C12 110.78(16) . .
C6 C5 C4 119.60(16) . .
C6 C5 C8 114.17(15) . .
C4 C5 C8 126.18(15) . .
C14 C9 C10 121.54(17) . .
C14 C9 S1 118.40(14) . .
C10 C9 S1 120.06(14) . .
C3 C2 C1 118.57(17) . .
C3 C2 H2 120.7 . .
C1 C2 H2 120.7 . .
N2 C22 C23 122.27(19) . .
N2 C22 C21 118.60(16) . .
C23 C22 C21 119.13(18) . .
N1 C17 C18 122.6(2) . .
N1 C17 H17 118.7 . .
C18 C17 H17 118.7 . .
N1 C21 C20 121.86(18) . .
N1 C21 C22 118.71(16) . .
C20 C21 C22 119.43(18) . .
O7 C16 O8 124.65(19) . .
O7 C16 C13 124.17(19) . .
O8 C16 C13 111.15(17) . .
C9 C14 C13 119.59(17) . .
C9 C14 H14 120.2 . .
C13 C14 H14 120.2 . .
C10 C11 C12 121.05(18) . .
C10 C11 H11 119.5 . .
C12 C11 H11 119.5 . .
C13 C12 C11 119.29(17) . .
C13 C12 C15 123.41(17) . .
C11 C12 C15 117.20(17) . .
C26 C23 C22 117.0(2) . .
C26 C23 C24 123.7(2) . .
C22 C23 C24 119.3(2) . .
C19 C20 C21 117.2(2) . .
C19 C20 C25 123.2(2) . .
C21 C20 C25 119.6(2) . .
C19 C18 C17 119.0(2) . .
C19 C18 H18 120.5 . .
C17 C18 H18 120.5 . .
C18 C19 C20 120.4(2) . .
C18 C19 H19 119.8 . .
C20 C19 H19 119.8 . .
N2 C28 C27 122.8(2) . .
N2 C28 H28 118.6 . .
C27 C28 H28 118.6 . .
C24 C25 C20 121.0(2) . .
C24 C25 H25 119.5 . .
C20 C25 H25 119.5 . .
C25 C24 C23 121.5(2) . .
C25 C24 H24 119.2 . .
C23 C24 H24 119.2 . .
C27 C26 C23 120.3(2) . .
C27 C26 H26 119.9 . .
C23 C26 H26 119.9 . .
C26 C27 C28 119.1(2) . .
C26 C27 H27 120.4 . .
C28 C27 H27 120.4 . .

loop_
_geom_bond_atom_site_label_1
_geom_bond_atom_site_label_2
_geom_bond_distance
_geom_bond_site_symmetry_2
Cd1 O2 2.2457(14) 1_455
Cd1 N1 2.2839(16) .
Cd1 O3 2.3461(14) 2_656
Cd1 N2 2.3632(16) .
Cd1 O3 2.5237(14) .
Cd1 O4 2.5316(15) .
Cd1 O1 2.5343(15) 1_455
Cd1 C7 2.7210(18) 1_455
S1 O9 1.4371(14) .
S1 O10 1.4386(14) .
S1 C9 1.7659(18) .
S1 C1 1.7691(18) .
O4 C8 1.250(2) .
O2 C7 1.271(2) .
O2 Cd1 2.2457(14) 1_655
O1 C7 1.239(2) .
O1 Cd1 2.5343(15) 1_655
O7 C16 1.195(3) .
O5 C15 1.201(2) .
O3 C8 1.252(2) .
O3 Cd1 2.3461(14) 2_656
O6 C15 1.314(2) .
O6 H6A 0.8935 .
O8 C16 1.322(3) .
O8 H8A 0.9045 .
N1 C17 1.327(3) .
N1 C21 1.355(2) .
N2 C28 1.325(3) .
N2 C22 1.352(3) .
C13 C14 1.386(3) .
C13 C12 1.395(3) .
C13 C16 1.503(3) .
C8 C5 1.509(2) .
C3 C2 1.381(3) .
C3 C4 1.397(2) .
C3 H3 0.9300 .
C6 C5 1.389(2) .
C6 C1 1.391(2) .
C6 H6 0.9300 .
C10 C11 1.382(3) .
C10 C9 1.385(3) .
C10 H10 0.9300 .
C4 C5 1.402(2) .
C4 C7 1.505(2) .
C1 C2 1.386(2) .
C7 Cd1 2.7210(18) 1_655
C15 C12 1.504(3) .
C9 C14 1.382(2) .
C2 H2 0.9300 .
C22 C23 1.412(3) .
C22 C21 1.442(3) .
C17 C18 1.398(3) .
C17 H17 0.9300 .
C21 C20 1.412(3) .
C14 H14 0.9300 .
C11 C12 1.395(3) .
C11 H11 0.9300 .
C23 C26 1.403(3) .
C23 C24 1.433(3) .
C20 C19 1.403(3) .
C20 C25 1.429(3) .
C18 C19 1.353(4) .
C18 H18 0.9300 .
C19 H19 0.9300 .
C28 C27 1.396(3) .
C28 H28 0.9300 .
C25 C24 1.339(4) .
C25 H25 0.9300 .
C24 H24 0.9300 .
C26 C27 1.353(4) .
C26 H26 0.9300 .
C27 H27 0.9300 .

loop_
_geom_hbond_atom_site_label_D
_geom_hbond_atom_site_label_H
_geom_hbond_atom_site_label_A
_geom_hbond_distance_DH
_geom_hbond_distance_HA
_geom_hbond_distance_DA
_geom_hbond_angle_DHA
_geom_hbond_site_symmetry_A
O6 H6A O4 0.89 1.74 2.585(2) 157.3 2_657
O8 H8A O5 0.90 1.88 2.726(2) 154.0 2_557
